data_4517657
loop_
_publ_author_name
'Hua, Guoxiong'
'Cordes, David B.'
'Slawin, Alexandra M. Z.'
'Woollins, J. Derek'

_publ_section_title
;
 Novel Five- and Six-Membered Rings of Phosphorus-Selenium Heterocycles
 from Selenation of Amido-Schiff Bases.
;
_journal_issue 20
_journal_name_full 'ACS omega'
_journal_page_first 11737
_journal_page_last 11744
_journal_paper_doi 10.1021/acsomega.0c01064
_journal_volume 5
_journal_year 2020
_chemical_formula_moiety 'C16 H12 N2 O2 Se'
_chemical_formula_sum 'C16 H12 N2 O2 Se'
_chemical_formula_weight 343.24
_space_group_crystal_system triclinic
_space_group_IT_number 2
_space_group_name_Hall '-P 1'
_space_group_name_H-M_alt 'P -1'
_atom_sites_solution_hydrogens geom
_atom_sites_solution_primary direct
_atom_sites_solution_secondary difmap
_audit_creation_date 2018-04-16
_audit_creation_method 'by CrystalStructure 4.3'
_cell_angle_alpha 95.836(13)
_cell_angle_beta 96.199(7)
_cell_angle_gamma 107.677(14)
_cell_formula_units_Z 2
_cell_length_a 7.495(4)
_cell_length_b 7.590(4)
_cell_length_c 12.690(6)
_cell_measurement_reflns_used 1788
_cell_measurement_temperature 173
_cell_measurement_theta_max 25.40
_cell_measurement_theta_min 1.60
_cell_volume 676.9(6)
_computing_cell_refinement 'CrystalClear-SM Expert 2.1 b45'
_computing_data_collection 'CrystalClear-SM Expert 2.1 b45 (Rigaku, 2015)'
_computing_data_reduction 'CrystalClear-SM Expert 2.1 b45'
_computing_molecular_graphics 'CrystalStructure 4.3'
_computing_publication_material 'CrystalStructure 4.3 (Rigaku, 2018)'
_computing_structure_refinement 'SHELXL Version 2018/3 (Sheldrick, 2008)'
_computing_structure_solution 'DIRDIF99-PATTY (Gould, et al., 1999)'
_diffrn_ambient_temperature 173
_diffrn_detector_area_resol_mean 5.814
_diffrn_measured_fraction_theta_full 0.955
_diffrn_measured_fraction_theta_max 0.951
_diffrn_measurement_device_type 'Rigaku XtaLAB P200'
_diffrn_measurement_method \w
_diffrn_radiation_type 'Mo K\a'
_diffrn_radiation_wavelength 0.71075
_diffrn_reflns_av_R_equivalents 0.0822
_diffrn_reflns_av_unetI/netI 0.0938
_diffrn_reflns_Laue_measured_fraction_full 0.955
_diffrn_reflns_Laue_measured_fraction_max 0.951
_diffrn_reflns_limit_h_max 8
_diffrn_reflns_limit_h_min -9
_diffrn_reflns_limit_k_max 9
_diffrn_reflns_limit_k_min -8
_diffrn_reflns_limit_l_max 15
_diffrn_reflns_limit_l_min -15
_diffrn_reflns_number 5498
_diffrn_reflns_point_group_measured_fraction_full 0.955
_diffrn_reflns_point_group_measured_fraction_max 0.951
_diffrn_reflns_theta_full 25.242
_diffrn_reflns_theta_max 25.409
_diffrn_reflns_theta_min 1.631
_diffrn_standards_number 0
_exptl_absorpt_coefficient_mu 2.780
_exptl_absorpt_correction_T_max 0.920
_exptl_absorpt_correction_T_min 0.438
_exptl_absorpt_correction_type multi-scan
_exptl_absorpt_process_details 'REQAB (Rigaku, 1998)'
_exptl_crystal_colour colorless
_exptl_crystal_density_diffrn 1.684
_exptl_crystal_density_method 'not measured'
_exptl_crystal_description prism
_exptl_crystal_F_000 344.00
_exptl_crystal_size_max 0.240
_exptl_crystal_size_mid 0.100
_exptl_crystal_size_min 0.030
_refine_diff_density_max 1.06
_refine_diff_density_min -0.51
_refine_ls_extinction_method none
_refine_ls_goodness_of_fit_ref 0.989
_refine_ls_hydrogen_treatment constr
_refine_ls_number_parameters 191
_refine_ls_number_reflns 2362
_refine_ls_number_restraints 0
_refine_ls_R_factor_all 0.0672
_refine_ls_R_factor_gt 0.0475
_refine_ls_shift/su_max 0.000
_refine_ls_structure_factor_coef Fsqd
_refine_ls_weighting_details 'w = 1/[\s^2^(Fo^2^)+(0.0685P)^2^] where P=(Fo^2^+2Fc^2^)/3'
_refine_ls_weighting_scheme calc
_refine_ls_wR_factor_gt 0.1081
_refine_ls_wR_factor_ref 0.1300
_reflns_Friedel_coverage 0.000
_reflns_number_gt 1811
_reflns_number_total 2362
_reflns_threshold_expression F^2^>2.0\s(F^2^)
_cod_data_source_file ao0c01064_si_001.cif
_cod_data_source_block 7
_cod_depositor_comments 'Adding full bibliography for 4517654--4517661.cif.'
_cod_database_code 4517657

loop_
_space_group_symop_id
_space_group_symop_operation_xyz
1 +X,+Y,+Z
2 -X,-Y,-Z

loop_
_atom_site_label
_atom_site_type_symbol
_atom_site_fract_x
_atom_site_fract_y
_atom_site_fract_z
_atom_site_U_iso_or_equiv
_atom_site_adp_type
_atom_site_occupancy
_atom_site_site_symmetry_order
_atom_site_calc_flag
_atom_site_refinement_flags_posn
_atom_site_refinement_flags_adp
_atom_site_refinement_flags_occupancy
_atom_site_disorder_assembly
_atom_site_disorder_group
Se1 Se 0.20806(7) 0.16189(7) 0.44761(4) 0.0347(2) Uani 1 1 d . . . . .
O9 O 1.1144(5) 0.4572(6) 0.6605(3) 0.0478(10) Uani 1 1 d . . . . .
O11 O 1.0101(5) 0.5632(5) 0.8132(3) 0.0445(9) Uani 1 1 d . . . . .
N3 N 0.5223(6) 0.1491(6) 0.3688(3) 0.0385(10) Uani 1 1 d . . . . .
N4 N 0.3760(6) 0.0648(6) 0.2860(3) 0.0373(10) Uani 1 1 d . . . . .
C2 C 0.4702(7) 0.2086(7) 0.4561(4) 0.0321(11) Uani 1 1 d . . . . .
C5 C 0.2077(7) 0.0534(7) 0.3082(4) 0.0312(11) Uani 1 1 d . . . . .
C6 C 0.6081(6) 0.3049(6) 0.5526(4) 0.0290(11) Uani 1 1 d . . . . .
C7 C 0.7993(7) 0.3294(6) 0.5511(4) 0.0359(12) Uani 1 1 d . . . . .
H7 H 0.843462 0.287262 0.488943 0.043 Uiso 1 1 calc R U . . .
C8 C 0.9207(7) 0.4163(7) 0.6424(4) 0.0320(11) Uani 1 1 d . . . . .
C10 C 1.1762(8) 0.5495(8) 0.7691(4) 0.0427(13) Uani 1 1 d . . . . .
H10A H 1.267492 0.675538 0.770527 0.051 Uiso 1 1 calc R U . . .
H10B H 1.238955 0.476666 0.811547 0.051 Uiso 1 1 calc R U . . .
C12 C 0.8613(7) 0.4814(7) 0.7336(4) 0.0358(12) Uani 1 1 d . . . . .
C13 C 0.6708(8) 0.4556(7) 0.7359(4) 0.0418(13) Uani 1 1 d . . . . .
H13 H 0.627307 0.496123 0.798615 0.050 Uiso 1 1 calc R U . . .
C14 C 0.5474(7) 0.3695(7) 0.6444(4) 0.0392(12) Uani 1 1 d . . . . .
H14 H 0.416523 0.353428 0.643595 0.047 Uiso 1 1 calc R U . . .
C15 C 0.0371(7) -0.0280(6) 0.2289(4) 0.0309(11) Uani 1 1 d . . . . .
C16 C 0.0464(7) -0.1210(7) 0.1307(4) 0.0371(12) Uani 1 1 d . . . . .
H16 H 0.163141 -0.135605 0.116020 0.045 Uiso 1 1 calc R U . . .
C17 C -0.1150(8) -0.1935(7) 0.0530(4) 0.0406(13) Uani 1 1 d . . . . .
H17 H -0.107313 -0.259715 -0.013166 0.049 Uiso 1 1 calc R U . . .
C18 C -0.2838(8) -0.1700(7) 0.0714(4) 0.0376(12) Uani 1 1 d . . . . .
C19 C -0.2954(7) -0.0825(7) 0.1704(4) 0.0376(12) Uani 1 1 d . . . . .
H19 H -0.412818 -0.069416 0.185032 0.045 Uiso 1 1 calc R U . . .
C20 C -0.1395(7) -0.0147(7) 0.2475(4) 0.0377(12) Uani 1 1 d . . . . .
H20 H -0.151333 0.042922 0.315305 0.045 Uiso 1 1 calc R U . . .
C21 C -0.4588(8) -0.2415(8) -0.0153(4) 0.0457(14) Uani 1 1 d . . . . .
H21A H -0.493736 -0.377497 -0.032688 0.055 Uiso 1 1 calc R U . . .
H21B H -0.429995 -0.183698 -0.079702 0.055 Uiso 1 1 calc R U . . .
H21C H -0.564357 -0.208767 0.011228 0.055 Uiso 1 1 calc R U . . .

loop_
_atom_site_aniso_label
_atom_site_aniso_U_11
_atom_site_aniso_U_22
_atom_site_aniso_U_33
_atom_site_aniso_U_23
_atom_site_aniso_U_13
_atom_site_aniso_U_12
Se1 0.0318(3) 0.0433(4) 0.0328(3) 0.0018(2) 0.0065(2) 0.0179(3)
O9 0.039(2) 0.067(3) 0.038(2) -0.0038(18) -0.0012(16) 0.025(2)
O11 0.046(2) 0.057(2) 0.033(2) -0.0024(16) 0.0023(16) 0.023(2)
N3 0.036(2) 0.052(3) 0.033(2) -0.0002(19) 0.0054(18) 0.023(2)
N4 0.034(2) 0.043(3) 0.035(2) 0.0008(19) 0.0049(18) 0.015(2)
C2 0.031(3) 0.039(3) 0.035(3) 0.009(2) 0.009(2) 0.021(2)
C5 0.039(3) 0.035(3) 0.027(2) 0.005(2) 0.005(2) 0.021(2)
C6 0.027(3) 0.027(3) 0.034(3) 0.004(2) 0.004(2) 0.010(2)
C7 0.049(3) 0.038(3) 0.029(3) 0.003(2) 0.006(2) 0.028(3)
C8 0.027(3) 0.033(3) 0.039(3) 0.009(2) 0.007(2) 0.012(2)
C10 0.037(3) 0.050(3) 0.039(3) 0.005(2) -0.001(2) 0.013(3)
C12 0.041(3) 0.035(3) 0.029(3) 0.004(2) 0.000(2) 0.010(3)
C13 0.042(3) 0.046(3) 0.038(3) -0.002(2) 0.010(2) 0.017(3)
C14 0.032(3) 0.048(3) 0.041(3) 0.003(2) 0.006(2) 0.020(3)
C15 0.031(3) 0.032(3) 0.034(3) 0.008(2) 0.007(2) 0.013(2)
C16 0.037(3) 0.042(3) 0.037(3) 0.006(2) 0.008(2) 0.019(3)
C17 0.046(3) 0.043(3) 0.034(3) 0.000(2) 0.006(2) 0.018(3)
C18 0.045(3) 0.038(3) 0.033(3) 0.005(2) 0.002(2) 0.019(3)
C19 0.032(3) 0.041(3) 0.043(3) 0.005(2) 0.004(2) 0.017(3)
C20 0.042(3) 0.045(3) 0.031(3) 0.002(2) 0.007(2) 0.023(3)
C21 0.047(3) 0.047(3) 0.041(3) 0.002(3) -0.002(2) 0.017(3)

loop_
_atom_type_symbol
_atom_type_description
_atom_type_scat_dispersion_real
_atom_type_scat_dispersion_imag
_atom_type_scat_source
C C 0.0033 0.0016
;
International Tables for Crystallography
(Vol. C, Tables 4.2.6.8 and 6.1.1.4)
;
H H 0.0000 0.0000
;
International Tables for Crystallography
(Vol. C, Table 6.1.1.4)
;
N N 0.0061 0.0033
;
International Tables for Crystallography
(Vol. C, Tables 4.2.6.8 and 6.1.1.4)
;
O O 0.0106 0.0060
;
International Tables for Crystallography
(Vol. C, Tables 4.2.6.8 and 6.1.1.4)
;
Se Se -0.0929 2.2259
;
International Tables for Crystallography
(Vol. C, Tables 4.2.6.8 and 6.1.1.4)
;

loop_
_geom_angle_atom_site_label_1
_geom_angle_atom_site_label_2
_geom_angle_atom_site_label_3
_geom_angle
_geom_angle_site_symmetry_1
_geom_angle_site_symmetry_3
_geom_angle_publ_flag
C5 Se1 C2 82.6(2) . . ?
C8 O9 C10 106.6(4) . . ?
C12 O11 C10 105.8(4) . . ?
C2 N3 N4 114.5(4) . . ?
C5 N4 N3 115.3(4) . . ?
N3 C2 C6 122.0(4) . . ?
N3 C2 Se1 114.0(4) . . ?
C6 C2 Se1 123.9(3) . . ?
N4 C5 C15 122.5(4) . . ?
N4 C5 Se1 113.5(4) . . ?
C15 C5 Se1 123.9(4) . . ?
C7 C6 C14 120.2(4) . . ?
C7 C6 C2 119.3(4) . . ?
C14 C6 C2 120.5(4) . . ?
C8 C7 C6 117.2(4) . . ?
C8 C7 H7 121.4 . . ?
C6 C7 H7 121.4 . . ?
C7 C8 O9 128.1(5) . . ?
C7 C8 C12 122.8(5) . . ?
O9 C8 C12 109.1(4) . . ?
O9 C10 O11 107.3(4) . . ?
O9 C10 H10A 110.3 . . ?
O11 C10 H10A 110.3 . . ?
O9 C10 H10B 110.3 . . ?
O11 C10 H10B 110.3 . . ?
H10A C10 H10B 108.5 . . ?
O11 C12 C8 111.2(4) . . ?
O11 C12 C13 128.7(5) . . ?
C8 C12 C13 120.2(4) . . ?
C14 C13 C12 117.6(5) . . ?
C14 C13 H13 121.2 . . ?
C12 C13 H13 121.2 . . ?
C13 C14 C6 122.0(5) . . ?
C13 C14 H14 119.0 . . ?
C6 C14 H14 119.0 . . ?
C16 C15 C20 117.4(5) . . ?
C16 C15 C5 120.3(4) . . ?
C20 C15 C5 122.4(5) . . ?
C15 C16 C17 120.6(5) . . ?
C15 C16 H16 119.7 . . ?
C17 C16 H16 119.7 . . ?
C18 C17 C16 120.7(5) . . ?
C18 C17 H17 119.6 . . ?
C16 C17 H17 119.6 . . ?
C17 C18 C19 118.9(5) . . ?
C17 C18 C21 121.0(5) . . ?
C19 C18 C21 120.1(5) . . ?
C20 C19 C18 120.6(5) . . ?
C20 C19 H19 119.7 . . ?
C18 C19 H19 119.7 . . ?
C19 C20 C15 121.6(5) . . ?
C19 C20 H20 119.2 . . ?
C15 C20 H20 119.2 . . ?
C18 C21 H21A 109.5 . . ?
C18 C21 H21B 109.5 . . ?
H21A C21 H21B 109.5 . . ?
C18 C21 H21C 109.5 . . ?
H21A C21 H21C 109.5 . . ?
H21B C21 H21C 109.5 . . ?

loop_
_geom_bond_atom_site_label_1
_geom_bond_atom_site_label_2
_geom_bond_distance
_geom_bond_site_symmetry_2
_geom_bond_publ_flag
Se1 C5 1.873(5) . ?
Se1 C2 1.876(5) . ?
O9 C8 1.377(6) . ?
O9 C10 1.440(6) . ?
O11 C12 1.363(6) . ?
O11 C10 1.446(7) . ?
N3 C2 1.297(6) . ?
N3 N4 1.380(6) . ?
N4 C5 1.301(6) . ?
C2 C6 1.480(7) . ?
C5 C15 1.464(7) . ?
C6 C7 1.391(7) . ?
C6 C14 1.392(7) . ?
C7 C8 1.364(7) . ?
C7 H7 0.9500 . ?
C8 C12 1.382(7) . ?
C10 H10A 0.9900 . ?
C10 H10B 0.9900 . ?
C12 C13 1.384(7) . ?
C13 C14 1.370(7) . ?
C13 H13 0.9500 . ?
C14 H14 0.9500 . ?
C15 C16 1.388(7) . ?
C15 C20 1.400(7) . ?
C16 C17 1.403(7) . ?
C16 H16 0.9500 . ?
C17 C18 1.370(8) . ?
C17 H17 0.9500 . ?
C18 C19 1.385(7) . ?
C18 C21 1.536(7) . ?
C19 C20 1.368(7) . ?
C19 H19 0.9500 . ?
C20 H20 0.9500 . ?
C21 H21A 0.9800 . ?
C21 H21B 0.9800 . ?
C21 H21C 0.9800 . ?

loop_
_geom_torsion_atom_site_label_1
_geom_torsion_atom_site_label_2
_geom_torsion_atom_site_label_3
_geom_torsion_atom_site_label_4
_geom_torsion
_geom_torsion_site_symmetry_1
_geom_torsion_site_symmetry_2
_geom_torsion_site_symmetry_3
_geom_torsion_site_symmetry_4
_geom_torsion_publ_flag
C2 N3 N4 C5 -1.6(6) . . . . ?
N4 N3 C2 C6 -179.1(4) . . . . ?
N4 N3 C2 Se1 0.7(5) . . . . ?
C5 Se1 C2 N3 0.1(4) . . . . ?
C5 Se1 C2 C6 180.0(4) . . . . ?
N3 N4 C5 C15 178.6(4) . . . . ?
N3 N4 C5 Se1 1.7(5) . . . . ?
C2 Se1 C5 N4 -1.0(4) . . . . ?
C2 Se1 C5 C15 -177.9(4) . . . . ?
N3 C2 C6 C7 -1.4(7) . . . . ?
Se1 C2 C6 C7 178.8(3) . . . . ?
N3 C2 C6 C14 179.0(4) . . . . ?
Se1 C2 C6 C14 -0.8(7) . . . . ?
C14 C6 C7 C8 0.6(7) . . . . ?
C2 C6 C7 C8 -179.0(4) . . . . ?
C6 C7 C8 O9 -179.7(4) . . . . ?
C6 C7 C8 C12 -0.9(7) . . . . ?
C10 O9 C8 C7 179.9(5) . . . . ?
C10 O9 C8 C12 1.0(5) . . . . ?
C8 O9 C10 O11 -0.9(5) . . . . ?
C12 O11 C10 O9 0.4(5) . . . . ?
C10 O11 C12 C8 0.2(5) . . . . ?
C10 O11 C12 C13 178.7(5) . . . . ?
C7 C8 C12 O11 -179.7(4) . . . . ?
O9 C8 C12 O11 -0.7(6) . . . . ?
C7 C8 C12 C13 1.6(8) . . . . ?
O9 C8 C12 C13 -179.4(4) . . . . ?
O11 C12 C13 C14 179.6(5) . . . . ?
C8 C12 C13 C14 -1.9(8) . . . . ?
C12 C13 C14 C6 1.7(8) . . . . ?
C7 C6 C14 C13 -1.0(8) . . . . ?
C2 C6 C14 C13 178.5(5) . . . . ?
N4 C5 C15 C16 9.4(7) . . . . ?
Se1 C5 C15 C16 -174.0(3) . . . . ?
N4 C5 C15 C20 -170.0(5) . . . . ?
Se1 C5 C15 C20 6.6(7) . . . . ?
C20 C15 C16 C17 1.6(7) . . . . ?
C5 C15 C16 C17 -177.7(4) . . . . ?
C15 C16 C17 C18 1.7(8) . . . . ?
C16 C17 C18 C19 -3.6(8) . . . . ?
C16 C17 C18 C21 177.3(4) . . . . ?
C17 C18 C19 C20 2.3(8) . . . . ?
C21 C18 C19 C20 -178.6(5) . . . . ?
C18 C19 C20 C15 1.1(8) . . . . ?
C16 C15 C20 C19 -3.0(7) . . . . ?
C5 C15 C20 C19 176.4(5) . . . . ?
